data_7063954
loop_
_publ_author_name
'Rizbayeva, Tanzilya'
'Smolobochkin, Andrey'
'Gazizov, Almir'
'Babaeva, Olga'
'Lyubina, Anna'
'Sapunova, Anastasiia'
'Voloshina, Alexandra'
'Gerasimova, Daria'
'Burilov, Alexander'
'Pudovik, Michail'

_publ_section_title
;
 Diastereospecific cyclization of 3-arylidene-1-pyrrolinium salts
 containing an alkyltriarylphosphonium fragment: a path to the synthesis
 of new pyrrolizidine derivatives
;
_journal_issue 34
_journal_name_full 'New Journal of Chemistry'
_journal_page_first 14718
_journal_page_last 14727
_journal_paper_doi 10.1039/D5NJ02552D
_journal_volume 49
_journal_year 2025
_chemical_formula_moiety 'C33 H33 N P, Br'
_chemical_formula_sum 'C33 H33 Br N P'
_chemical_formula_weight 554.48
_space_group_crystal_system triclinic
_space_group_IT_number 2
_space_group_name_Hall '-P 1'
_space_group_name_H-M_alt 'P -1'
_atom_sites_solution_hydrogens geom
_atom_sites_solution_primary dual
_audit_creation_date 2024-12-16
_audit_creation_method
;
Olex2 1.5
(compiled 2024.02.16 svn.r378c4104 for OlexSys, GUI svn.r6928)
;
_audit_update_record
;
2024-12-17 deposited with the CCDC.	2025-07-28 downloaded from the CCDC.
;
_cell_angle_alpha 79.652(7)
_cell_angle_beta 79.737(6)
_cell_angle_gamma 66.268(8)
_cell_formula_units_Z 2
_cell_length_a 10.348(2)
_cell_length_b 12.478(3)
_cell_length_c 12.502(2)
_cell_measurement_reflns_used 9061
_cell_measurement_temperature 120.00
_cell_measurement_theta_max 25.16
_cell_measurement_theta_min 2.57
_cell_volume 1443.7(5)
_computing_cell_refinement 'SAINT V8.40B (?, 2016)'
_computing_data_reduction 'SAINT V8.40B (?, 2016)'
_computing_molecular_graphics 'Olex2 1.5 (Dolomanov et al., 2009)'
_computing_publication_material 'Olex2 1.5 (Dolomanov et al., 2009)'
_computing_structure_refinement 'XL  (Sheldrick, 2008)'
_computing_structure_solution 'SHELXT 2018/2 (Sheldrick, 2018)'
_diffrn_ambient_temperature 120.00
_diffrn_measured_fraction_theta_full 0.644
_diffrn_measured_fraction_theta_max 0.629
_diffrn_measurement_device_type 'Bruker APEX-II CCD'
_diffrn_measurement_method '\f and \w scans'
_diffrn_radiation_probe x-ray
_diffrn_radiation_type MoK\a
_diffrn_radiation_wavelength 0.71073
_diffrn_reflns_av_R_equivalents 0.1053
_diffrn_reflns_av_unetI/netI 0.0709
_diffrn_reflns_Laue_measured_fraction_full 0.644
_diffrn_reflns_Laue_measured_fraction_max 0.629
_diffrn_reflns_limit_h_max 12
_diffrn_reflns_limit_h_min -12
_diffrn_reflns_limit_k_max 13
_diffrn_reflns_limit_k_min -13
_diffrn_reflns_limit_l_max 15
_diffrn_reflns_limit_l_min -15
_diffrn_reflns_number 36039
_diffrn_reflns_point_group_measured_fraction_full 0.644
_diffrn_reflns_point_group_measured_fraction_max 0.629
_diffrn_reflns_theta_full 25.242
_diffrn_reflns_theta_max 27.000
_diffrn_reflns_theta_min 1.667
_diffrn_source_current 1.4
_diffrn_source_power 0.07
_diffrn_source_voltage 50.0
_diffrn_standards_number 0
_exptl_absorpt_coefficient_mu 1.500
_exptl_absorpt_correction_T_max 0.7460
_exptl_absorpt_correction_T_min 0.5074
_exptl_absorpt_correction_type multi-scan
_exptl_absorpt_process_details
;
SADABS-2016/2 (Bruker,2016/2) was used for absorption correction.
wR2(int) was 0.1247 before and 0.0726 after correction.
The Ratio of minimum to maximum transmission is 0.6802.
The \l/2 correction factor is Not present.
;
_exptl_crystal_colour colourless
_exptl_crystal_colour_primary colourless
_exptl_crystal_density_diffrn 1.276
_exptl_crystal_description prism
_exptl_crystal_F_000 576
_exptl_crystal_size_max 0.482
_exptl_crystal_size_mid 0.401
_exptl_crystal_size_min 0.306
_refine_diff_density_max 0.819
_refine_diff_density_min -0.624
_refine_diff_density_rms 0.090
_refine_ls_extinction_method none
_refine_ls_goodness_of_fit_ref 1.054
_refine_ls_hydrogen_treatment constr
_refine_ls_matrix_type full
_refine_ls_number_parameters 278
_refine_ls_number_reflns 3957
_refine_ls_number_restraints 0
_refine_ls_restrained_S_all 1.054
_refine_ls_R_factor_all 0.1181
_refine_ls_R_factor_gt 0.0699
_refine_ls_shift/su_max 0.000
_refine_ls_shift/su_mean 0.000
_refine_ls_structure_factor_coef Fsqd
_refine_ls_weighting_details 'w=1/[\s^2^(Fo^2^)+(0.0203P)^2^+8.8390P] where P=(Fo^2^+2Fc^2^)/3'
_refine_ls_weighting_scheme calc
_refine_ls_wR_factor_gt 0.1333
_refine_ls_wR_factor_ref 0.1571
_reflns_Friedel_coverage 0.000
_reflns_number_gt 2719
_reflns_number_total 3957
_reflns_threshold_expression 'I > 2\s(I)'
_cod_data_source_file d5nj02552d2.cif
_cod_data_source_block dp282_0m
_cod_depositor_comments 'Adding full bibliography for 7063950--7063958.cif.'
_cod_database_code 7063954
_shelx_shelxl_version_number 2019/1
_shelx_space_group_comment
;
The symmetry employed for this shelxl refinement is uniquely defined
by the following loop, which should always be used as a source of
symmetry information in preference to the above space-group names.
They are only intended as comments.
;
_shelx_estimated_absorpt_t_max 0.657
_shelx_estimated_absorpt_t_min 0.532
_olex2_refinement_description
;
1. Fixed Uiso
 At 1.2 times of:
  All C(H) groups, All C(H,H) groups
 At 1.5 times of:
  All C(H,H,H) groups
2. Uiso/Uaniso restraints and constraints
Uanis(C14) = Uanis(C23)
Uanis(C28) = Uanis(C25)
Uanis(C10) = Uanis(C19)
Uanis(C25) = Uanis(C28) = Uanis(C1) = Uanis(C21)
Uanis(C9) = Uanis(C11) = Uanis(C7) = Uanis(C27)
3.a Ternary CH refined with riding coordinates:
 C6(H6), C33(H33)
3.b Secondary CH2 refined with riding coordinates:
 C2(H2A,H2B), C3(H3A,H3B), C18(H18A,H18B), C29(H29A,H29B)
3.c Aromatic/amide H refined with riding coordinates:
 C1(H1), C5(H5), C7(H7), C8(H8), C11(H11), C12(H12), C14(H14), C15(H15),
 C17(H17), C19(H19), C20(H20), C21(H21), C22(H22), C23(H23), C24(H24), C25(H25),
  C26(H26), C27(H27), C28(H28), C32(H32)
3.d Idealised Me refined as rotating group:
 C31(H31A,H31B,H31C)
;
_smtbx_masks_void_probe_radius 1.2
_smtbx_masks_void_truncation_radius 1.2
_olex2_submission_special_instructions 'No special instructions were received'

loop_
_space_group_symop_operation_xyz
'x, y, z'
'-x, -y, -z'

loop_
_atom_site_label
_atom_site_type_symbol
_atom_site_fract_x
_atom_site_fract_y
_atom_site_fract_z
_atom_site_U_iso_or_equiv
_atom_site_adp_type
_atom_site_occupancy
_atom_site_site_symmetry_order
_atom_site_calc_flag
_atom_site_refinement_flags_posn
_atom_site_refinement_flags_adp
_atom_site_refinement_flags_occupancy
_atom_site_disorder_assembly
_atom_site_disorder_group
Br1 Br 0.78161(9) 0.67710(8) 0.75708(5) 0.0363(4) Uani 1 1 d . . . . .
P1 P 0.77103(18) 0.31909(17) 0.75672(11) 0.0198(7) Uani 1 1 d . . . . .
N1 N 0.7837(7) 0.3254(6) 0.4871(4) 0.033(3) Uani 1 1 d . . . . .
C1 C 1.0541(8) 0.2636(8) 1.0218(5) 0.0293(18) Uani 1 1 d . . . . .
H1 H 1.108362 0.254822 1.078977 0.035 Uiso 1 1 calc R U . . .
C2 C 0.7376(10) 0.3682(7) 0.3774(5) 0.040(4) Uani 1 1 d . . . . .
H2A H 0.641674 0.368852 0.377188 0.048 Uiso 1 1 calc R U . . .
H2B H 0.804484 0.316715 0.323364 0.048 Uiso 1 1 calc R U . . .
C3 C 0.7355(8) 0.4934(7) 0.3489(5) 0.029(3) Uani 1 1 d . . . . .
H3A H 0.827941 0.492643 0.310019 0.035 Uiso 1 1 calc R U . . .
H3B H 0.659418 0.543228 0.302591 0.035 Uiso 1 1 calc R U . . .
C4 C 0.7064(7) 0.5380(7) 0.4603(4) 0.019(3) Uani 1 1 d . . . . .
C5 C 0.6771(8) 0.0639(8) 0.6678(5) 0.031(4) Uani 1 1 d . . . . .
H5 H 0.595638 0.056849 0.649977 0.037 Uiso 1 1 calc R U . . .
C6 C 0.8128(6) 0.4100(7) 0.6344(4) 0.021(3) Uani 1 1 d . . . . .
H6 H 0.806082 0.486701 0.653529 0.025 Uiso 1 1 calc R U . . .
C7 C 0.9250(8) -0.0163(7) 0.6901(5) 0.0277(15) Uani 1 1 d . . . . .
H7 H 1.014655 -0.080223 0.686081 0.033 Uiso 1 1 calc R U . . .
C8 C 0.3367(8) 0.5170(8) 0.9349(5) 0.029(3) Uani 1 1 d . . . . .
H8 H 0.247542 0.558595 0.973782 0.035 Uiso 1 1 calc R U . . .
C9 C 0.7833(8) 0.1818(7) 0.7242(5) 0.0277(15) Uani 1 1 d . . . . .
C10 C 0.5947(7) 0.3963(7) 0.8210(4) 0.021(2) Uani 1 1 d . . . . .
C11 C 0.9170(8) 0.0868(7) 0.7204(5) 0.0277(15) Uani 1 1 d . . . . .
H11 H 0.998382 0.094045 0.738128 0.033 Uiso 1 1 calc R U . . .
C12 C 0.7045(7) 0.7672(7) 0.3011(5) 0.022(3) Uani 1 1 d . . . . .
H12 H 0.717127 0.704322 0.262192 0.027 Uiso 1 1 calc R U . . .
C13 C 0.6905(8) 0.9673(8) 0.2974(5) 0.027(3) Uani 1 1 d . . . . .
C14 C 0.6686(7) 0.9524(7) 0.4110(5) 0.029(2) Uani 1 1 d . . . . .
H14 H 0.655738 1.015360 0.450021 0.034 Uiso 1 1 calc R U . . .
C15 C 0.9046(8) 0.1989(7) 0.9399(5) 0.036(4) Uani 1 1 d . . . . .
H15 H 0.858898 0.145982 0.941713 0.043 Uiso 1 1 calc R U . . .
C16 C 0.8923(7) 0.2916(7) 0.8541(4) 0.022(3) Uani 1 1 d . . . . .
C17 C 0.7088(7) 0.8718(7) 0.2443(5) 0.028(3) Uani 1 1 d . . . . .
H17 H 0.724594 0.879052 0.166560 0.033 Uiso 1 1 calc R U . . .
C18 C 0.9618(7) 0.3430(7) 0.5776(5) 0.033(3) Uani 1 1 d . . . . .
H18A H 1.009938 0.397889 0.545999 0.039 Uiso 1 1 calc R U . . .
H18B H 1.020793 0.281825 0.630485 0.039 Uiso 1 1 calc R U . . .
C19 C 0.5368(7) 0.5201(7) 0.8053(4) 0.021(2) Uani 1 1 d . . . . .
H19 H 0.585593 0.562947 0.756553 0.025 Uiso 1 1 calc R U . . .
C20 C 0.6666(8) 0.1693(8) 0.6968(5) 0.030(3) Uani 1 1 d . . . . .
H20 H 0.577803 0.234345 0.697810 0.036 Uiso 1 1 calc R U . . .
C21 C 0.9880(7) 0.1873(8) 1.0236(5) 0.0293(18) Uani 1 1 d . . . . .
H21 H 0.998030 0.125419 1.082161 0.035 Uiso 1 1 calc R U . . .
C22 C 0.4056(7) 0.5783(7) 0.8636(5) 0.028(3) Uani 1 1 d . . . . .
H22 H 0.363548 0.662037 0.853350 0.034 Uiso 1 1 calc R U . . .
C23 C 0.6651(8) 0.8481(7) 0.4685(5) 0.029(2) Uani 1 1 d . . . . .
H23 H 0.650916 0.840913 0.546229 0.034 Uiso 1 1 calc R U . . .
C24 C 0.6823(7) 0.6419(7) 0.4851(4) 0.025(3) Uani 1 1 d . . . . .
H24 H 0.660948 0.648153 0.561395 0.030 Uiso 1 1 calc R U . . .
C25 C 0.9613(8) 0.3666(9) 0.8526(5) 0.0293(18) Uani 1 1 d . . . . .
H25 H 0.954028 0.427932 0.793793 0.035 Uiso 1 1 calc R U . . .
C26 C 0.3954(7) 0.3938(8) 0.9519(5) 0.035(4) Uani 1 1 d . . . . .
H26 H 0.346690 0.352022 1.002235 0.042 Uiso 1 1 calc R U . . .
C27 C 0.8076(7) -0.0322(7) 0.6647(5) 0.0277(15) Uani 1 1 d . . . . .
H27 H 0.816415 -0.105541 0.646065 0.033 Uiso 1 1 calc R U . . .
C28 C 1.0414(7) 0.3534(8) 0.9363(5) 0.0293(18) Uani 1 1 d . . . . .
H28 H 1.087429 0.406061 0.934571 0.035 Uiso 1 1 calc R U . . .
C29 C 0.9399(8) 0.2870(8) 0.4882(5) 0.042(4) Uani 1 1 d . . . . .
H29A H 0.983771 0.312457 0.416485 0.050 Uiso 1 1 calc R U . . .
H29B H 0.984599 0.200034 0.502738 0.050 Uiso 1 1 calc R U . . .
C30 C 0.6817(7) 0.7532(7) 0.4164(5) 0.024(3) Uani 1 1 d . . . . .
C31 C 0.6914(9) 1.0820(8) 0.2350(6) 0.045(4) Uani 1 1 d . . . . .
H31A H 0.593698 1.136164 0.224600 0.067 Uiso 1 1 calc R U . . .
H31B H 0.747681 1.067433 0.163411 0.067 Uiso 1 1 calc R U . . .
H31C H 0.733314 1.117107 0.276231 0.067 Uiso 1 1 calc R U . . .
C32 C 0.5248(7) 0.3331(7) 0.8947(5) 0.024(3) Uani 1 1 d . . . . .
H32 H 0.565689 0.249407 0.905406 0.029 Uiso 1 1 calc R U . . .
C33 C 0.7165(7) 0.4310(7) 0.5457(4) 0.022(3) Uani 1 1 d . . . . .
H33 H 0.619220 0.437785 0.580796 0.027 Uiso 1 1 calc R U . . .

loop_
_atom_site_aniso_label
_atom_site_aniso_U_11
_atom_site_aniso_U_22
_atom_site_aniso_U_33
_atom_site_aniso_U_23
_atom_site_aniso_U_13
_atom_site_aniso_U_12
Br1 0.0508(5) 0.0334(6) 0.0311(3) -0.0043(3) -0.0090(3) -0.0207(5)
P1 0.0179(8) 0.0185(13) 0.0242(7) -0.0023(6) -0.0069(6) -0.0065(10)
N1 0.043(4) 0.025(5) 0.024(3) -0.003(2) -0.009(2) -0.004(4)
C1 0.025(2) 0.034(4) 0.0354(17) -0.0130(17) -0.0078(14) -0.012(2)
C2 0.055(5) 0.031(6) 0.031(3) -0.004(3) -0.012(3) -0.009(6)
C3 0.032(4) 0.027(6) 0.031(3) -0.010(3) -0.012(3) -0.007(5)
C4 0.017(3) 0.018(5) 0.027(3) 0.000(3) -0.005(2) -0.012(4)
C5 0.025(4) 0.037(7) 0.039(4) -0.010(3) -0.004(3) -0.017(5)
C6 0.022(3) 0.016(5) 0.027(3) -0.006(3) -0.007(2) -0.008(4)
C7 0.0329(18) 0.021(2) 0.0335(16) -0.0085(14) -0.0093(13) -0.011(2)
C8 0.026(4) 0.037(6) 0.029(3) -0.013(3) -0.005(3) -0.011(5)
C9 0.0329(18) 0.021(2) 0.0335(16) -0.0085(14) -0.0093(13) -0.011(2)
C10 0.018(2) 0.023(4) 0.026(2) -0.0072(19) -0.0053(16) -0.009(3)
C11 0.0329(18) 0.021(2) 0.0335(16) -0.0085(14) -0.0093(13) -0.011(2)
C12 0.020(3) 0.019(5) 0.030(3) -0.003(3) -0.005(2) -0.008(4)
C13 0.021(4) 0.025(6) 0.042(4) -0.003(3) -0.009(3) -0.013(5)
C14 0.031(3) 0.019(4) 0.037(2) -0.0052(19) -0.011(2) -0.007(3)
C15 0.033(4) 0.034(6) 0.030(3) -0.002(3) -0.009(3) -0.002(5)
C16 0.021(3) 0.024(5) 0.022(3) -0.007(3) -0.005(2) -0.008(4)
C17 0.025(4) 0.022(5) 0.033(3) 0.003(3) -0.004(3) -0.008(5)
C18 0.020(3) 0.033(6) 0.031(3) 0.006(3) 0.001(2) -0.002(4)
C19 0.018(2) 0.023(4) 0.026(2) -0.0072(19) -0.0053(16) -0.009(3)
C20 0.028(4) 0.029(6) 0.029(3) -0.008(3) -0.003(3) -0.005(5)
C21 0.025(2) 0.034(4) 0.0354(17) -0.0130(17) -0.0078(14) -0.012(2)
C22 0.030(4) 0.021(5) 0.036(3) -0.011(3) -0.013(3) -0.006(5)
C23 0.031(3) 0.019(4) 0.037(2) -0.0052(19) -0.011(2) -0.007(3)
C24 0.021(4) 0.028(6) 0.023(3) -0.001(3) -0.004(2) -0.005(4)
C25 0.025(2) 0.034(4) 0.0354(17) -0.0130(17) -0.0078(14) -0.012(2)
C26 0.026(4) 0.047(7) 0.031(3) -0.003(3) 0.001(3) -0.015(5)
C27 0.0329(18) 0.021(2) 0.0335(16) -0.0085(14) -0.0093(13) -0.011(2)
C28 0.025(2) 0.034(4) 0.0354(17) -0.0130(17) -0.0078(14) -0.012(2)
C29 0.037(4) 0.043(6) 0.025(3) -0.006(3) 0.001(3) 0.005(5)
C30 0.013(3) 0.021(5) 0.036(3) 0.003(3) -0.006(2) -0.005(4)
C31 0.045(5) 0.028(6) 0.057(5) 0.006(4) -0.011(4) -0.013(6)
C32 0.025(4) 0.022(5) 0.033(3) -0.009(3) -0.007(3) -0.013(4)
C33 0.016(3) 0.025(5) 0.024(3) -0.004(3) -0.001(2) -0.005(4)

loop_
_atom_type_symbol
_atom_type_description
_atom_type_scat_dispersion_real
_atom_type_scat_dispersion_imag
_atom_type_scat_source
C C 0.0033 0.0016 'International Tables Vol C Tables 4.2.6.8 and 6.1.1.4'
H H 0.0000 0.0000 'International Tables Vol C Tables 4.2.6.8 and 6.1.1.4'
Br Br -0.2901 2.4595 'International Tables Vol C Tables 4.2.6.8 and 6.1.1.4'
N N 0.0061 0.0033 'International Tables Vol C Tables 4.2.6.8 and 6.1.1.4'
P P 0.1023 0.0942 'International Tables Vol C Tables 4.2.6.8 and 6.1.1.4'

loop_
_geom_angle_atom_site_label_1
_geom_angle_atom_site_label_2
_geom_angle_atom_site_label_3
_geom_angle
_geom_angle_site_symmetry_1
_geom_angle_site_symmetry_3
_geom_angle_publ_flag
C9 P1 C6 111.3(3) . . ?
C9 P1 C10 109.5(4) . . ?
C9 P1 C16 109.0(4) . . ?
C10 P1 C6 110.1(3) . . ?
C16 P1 C6 109.6(4) . . ?
C16 P1 C10 107.2(3) . . ?
C2 N1 C29 113.8(6) . . ?
C2 N1 C33 103.8(5) . . ?
C33 N1 C29 105.9(7) . . ?
C21 C1 H1 120.2 . . ?
C21 C1 C28 119.7(7) . . ?
C28 C1 H1 120.2 . . ?
N1 C2 H2A 110.4 . . ?
N1 C2 H2B 110.4 . . ?
N1 C2 C3 106.7(8) . . ?
H2A C2 H2B 108.6 . . ?
C3 C2 H2A 110.4 . . ?
C3 C2 H2B 110.4 . . ?
C2 C3 H3A 111.0 . . ?
C2 C3 H3B 111.0 . . ?
H3A C3 H3B 109.0 . . ?
C4 C3 C2 103.7(6) . . ?
C4 C3 H3A 111.0 . . ?
C4 C3 H3B 111.0 . . ?
C3 C4 C33 105.9(7) . . ?
C24 C4 C3 130.5(6) . . ?
C24 C4 C33 123.6(5) . . ?
C20 C5 H5 120.0 . . ?
C20 C5 C27 120.1(10) . . ?
C27 C5 H5 120.0 . . ?
P1 C6 H6 110.7 . . ?
C18 C6 P1 110.2(4) . . ?
C18 C6 H6 110.7 . . ?
C18 C6 C33 102.6(5) . . ?
C33 C6 P1 111.7(6) . . ?
C33 C6 H6 110.7 . . ?
C11 C7 H7 118.3 . . ?
C11 C7 C27 123.4(7) . . ?
C27 C7 H7 118.3 . . ?
C22 C8 H8 119.5 . . ?
C22 C8 C26 121.0(6) . . ?
C26 C8 H8 119.5 . . ?
C11 C9 P1 118.8(8) . . ?
C20 C9 P1 121.1(5) . . ?
C20 C9 C11 120.0(9) . . ?
C19 C10 P1 118.9(6) . . ?
C32 C10 P1 119.6(5) . . ?
C32 C10 C19 121.1(5) . . ?
C7 C11 C9 117.6(9) . . ?
C7 C11 H11 121.2 . . ?
C9 C11 H11 121.2 . . ?
C17 C12 H12 119.8 . . ?
C17 C12 C30 120.5(8) . . ?
C30 C12 H12 119.8 . . ?
C14 C13 C17 116.9(8) . . ?
C14 C13 C31 121.2(9) . . ?
C17 C13 C31 121.9(7) . . ?
C13 C14 H14 119.3 . . ?
C23 C14 C13 121.4(9) . . ?
C23 C14 H14 119.3 . . ?
C16 C15 H15 121.2 . . ?
C16 C15 C21 117.7(10) . . ?
C21 C15 H15 121.2 . . ?
C15 C16 P1 118.5(8) . . ?
C25 C16 P1 121.1(5) . . ?
C25 C16 C15 120.1(7) . . ?
C12 C17 C13 122.1(6) . . ?
C12 C17 H17 118.9 . . ?
C13 C17 H17 118.9 . . ?
C6 C18 H18A 110.5 . . ?
C6 C18 H18B 110.5 . . ?
H18A C18 H18B 108.7 . . ?
C29 C18 C6 106.2(7) . . ?
C29 C18 H18A 110.5 . . ?
C29 C18 H18B 110.5 . . ?
C10 C19 H19 121.0 . . ?
C22 C19 C10 118.0(8) . . ?
C22 C19 H19 121.0 . . ?
C5 C20 C9 121.2(6) . . ?
C5 C20 H20 119.4 . . ?
C9 C20 H20 119.4 . . ?
C1 C21 C15 121.6(8) . . ?
C1 C21 H21 119.2 . . ?
C15 C21 H21 119.2 . . ?
C8 C22 C19 121.0(8) . . ?
C8 C22 H22 119.5 . . ?
C19 C22 H22 119.5 . . ?
C14 C23 H23 118.9 . . ?
C14 C23 C30 122.2(6) . . ?
C30 C23 H23 118.9 . . ?
C4 C24 H24 113.9 . . ?
C4 C24 C30 132.3(6) . . ?
C30 C24 H24 113.9 . . ?
C16 C25 H25 119.6 . . ?
C16 C25 C28 120.8(8) . . ?
C28 C25 H25 119.6 . . ?
C8 C26 H26 120.2 . . ?
C32 C26 C8 119.5(8) . . ?
C32 C26 H26 120.2 . . ?
C5 C27 C7 117.6(9) . . ?
C5 C27 H27 121.2 . . ?
C7 C27 H27 121.2 . . ?
C1 C28 C25 120.2(10) . . ?
C1 C28 H28 119.9 . . ?
C25 C28 H28 119.9 . . ?
N1 C29 C18 107.7(5) . . ?
N1 C29 H29A 110.2 . . ?
N1 C29 H29B 110.2 . . ?
C18 C29 H29A 110.2 . . ?
C18 C29 H29B 110.2 . . ?
H29A C29 H29B 108.5 . . ?
C12 C30 C24 124.4(8) . . ?
C23 C30 C12 116.9(8) . . ?
C23 C30 C24 118.6(6) . . ?
C13 C31 H31A 109.5 . . ?
C13 C31 H31B 109.5 . . ?
C13 C31 H31C 109.5 . . ?
H31A C31 H31B 109.5 . . ?
H31A C31 H31C 109.5 . . ?
H31B C31 H31C 109.5 . . ?
C10 C32 H32 120.3 . . ?
C26 C32 C10 119.3(8) . . ?
C26 C32 H32 120.3 . . ?
N1 C33 C4 107.0(5) . . ?
N1 C33 C6 105.2(4) . . ?
N1 C33 H33 109.9 . . ?
C4 C33 C6 114.7(7) . . ?
C4 C33 H33 109.9 . . ?
C6 C33 H33 109.9 . . ?

loop_
_geom_bond_atom_site_label_1
_geom_bond_atom_site_label_2
_geom_bond_distance
_geom_bond_site_symmetry_2
_geom_bond_publ_flag
P1 C6 1.830(7) . ?
P1 C9 1.781(10) . ?
P1 C10 1.801(6) . ?
P1 C16 1.795(7) . ?
N1 C2 1.470(7) . ?
N1 C29 1.492(10) . ?
N1 C33 1.479(9) . ?
C1 H1 0.9500 . ?
C1 C21 1.373(13) . ?
C1 C28 1.384(11) . ?
C2 H2A 0.9900 . ?
C2 H2B 0.9900 . ?
C2 C3 1.531(14) . ?
C3 H3A 0.9900 . ?
C3 H3B 0.9900 . ?
C3 C4 1.528(9) . ?
C4 C24 1.302(13) . ?
C4 C33 1.533(10) . ?
C5 H5 0.9500 . ?
C5 C20 1.384(15) . ?
C5 C27 1.399(8) . ?
C6 H6 1.0000 . ?
C6 C18 1.538(8) . ?
C6 C33 1.539(9) . ?
C7 H7 0.9500 . ?
C7 C11 1.372(14) . ?
C7 C27 1.403(14) . ?
C8 H8 0.9500 . ?
C8 C22 1.362(14) . ?
C8 C26 1.398(12) . ?
C9 C11 1.413(8) . ?
C9 C20 1.385(14) . ?
C10 C19 1.405(11) . ?
C10 C32 1.398(12) . ?
C11 H11 0.9500 . ?
C12 H12 0.9500 . ?
C12 C17 1.383(12) . ?
C12 C30 1.409(8) . ?
C13 C14 1.389(9) . ?
C13 C17 1.398(14) . ?
C13 C31 1.505(14) . ?
C14 H14 0.9500 . ?
C14 C23 1.380(13) . ?
C15 H15 0.9500 . ?
C15 C16 1.410(10) . ?
C15 C21 1.425(11) . ?
C16 C25 1.383(13) . ?
C17 H17 0.9500 . ?
C18 H18A 0.9900 . ?
C18 H18B 0.9900 . ?
C18 C29 1.512(13) . ?
C19 H19 0.9500 . ?
C19 C22 1.395(8) . ?
C20 H20 0.9500 . ?
C21 H21 0.9500 . ?
C22 H22 0.9500 . ?
C23 H23 0.9500 . ?
C23 C30 1.388(13) . ?
C24 H24 0.9500 . ?
C24 C30 1.494(12) . ?
C25 H25 0.9500 . ?
C25 C28 1.395(11) . ?
C26 H26 0.9500 . ?
C26 C32 1.384(8) . ?
C27 H27 0.9500 . ?
C28 H28 0.9500 . ?
C29 H29A 0.9900 . ?
C29 H29B 0.9900 . ?
C31 H31A 0.9800 . ?
C31 H31B 0.9800 . ?
C31 H31C 0.9800 . ?
C32 H32 0.9500 . ?
C33 H33 1.0000 . ?

loop_
_geom_torsion_atom_site_label_1
_geom_torsion_atom_site_label_2
_geom_torsion_atom_site_label_3
_geom_torsion_atom_site_label_4
_geom_torsion
_geom_torsion_site_symmetry_1
_geom_torsion_site_symmetry_2
_geom_torsion_site_symmetry_3
_geom_torsion_site_symmetry_4
_geom_torsion_publ_flag
P1 C6 C18 C29 96.1(6) . . . . ?
P1 C6 C33 N1 -83.3(6) . . . . ?
P1 C6 C33 C4 159.4(4) . . . . ?
P1 C9 C11 C7 -177.0(5) . . . . ?
P1 C9 C20 C5 177.7(5) . . . . ?
P1 C10 C19 C22 -174.4(5) . . . . ?
P1 C10 C32 C26 173.8(6) . . . . ?
P1 C16 C25 C28 172.0(4) . . . . ?
N1 C2 C3 C4 -28.1(8) . . . . ?
C2 N1 C29 C18 131.9(8) . . . . ?
C2 N1 C33 C4 -31.1(9) . . . . ?
C2 N1 C33 C6 -153.4(7) . . . . ?
C2 C3 C4 C24 -173.8(9) . . . . ?
C2 C3 C4 C33 8.5(8) . . . . ?
C3 C4 C24 C30 -4.0(16) . . . . ?
C3 C4 C33 N1 13.6(8) . . . . ?
C3 C4 C33 C6 129.9(6) . . . . ?
C4 C24 C30 C12 2.7(13) . . . . ?
C4 C24 C30 C23 -173.8(9) . . . . ?
C6 P1 C9 C11 86.2(5) . . . . ?
C6 P1 C9 C20 -90.0(6) . . . . ?
C6 P1 C10 C19 -25.9(7) . . . . ?
C6 P1 C10 C32 161.1(6) . . . . ?
C6 P1 C16 C15 -163.0(4) . . . . ?
C6 P1 C16 C25 23.7(5) . . . . ?
C6 C18 C29 N1 3.4(8) . . . . ?
C8 C26 C32 C10 0.1(12) . . . . ?
C9 P1 C6 C18 -56.9(7) . . . . ?
C9 P1 C6 C33 56.4(5) . . . . ?
C9 P1 C10 C19 -148.6(5) . . . . ?
C9 P1 C10 C32 38.4(7) . . . . ?
C9 P1 C16 C15 -40.9(5) . . . . ?
C9 P1 C16 C25 145.8(5) . . . . ?
C10 P1 C6 C18 -178.5(6) . . . . ?
C10 P1 C6 C33 -65.2(6) . . . . ?
C10 P1 C9 C11 -151.8(5) . . . . ?
C10 P1 C9 C20 32.0(6) . . . . ?
C10 P1 C16 C15 77.5(6) . . . . ?
C10 P1 C16 C25 -95.8(6) . . . . ?
C10 C19 C22 C8 1.1(11) . . . . ?
C11 C7 C27 C5 1.9(11) . . . . ?
C11 C9 C20 C5 1.6(11) . . . . ?
C13 C14 C23 C30 -0.7(12) . . . . ?
C14 C13 C17 C12 0.4(12) . . . . ?
C14 C23 C30 C12 0.9(12) . . . . ?
C14 C23 C30 C24 177.6(7) . . . . ?
C15 C16 C25 C28 -1.2(8) . . . . ?
C16 P1 C6 C18 63.8(7) . . . . ?
C16 P1 C6 C33 177.1(4) . . . . ?
C16 P1 C9 C11 -34.9(6) . . . . ?
C16 P1 C9 C20 149.0(6) . . . . ?
C16 P1 C10 C19 93.3(6) . . . . ?
C16 P1 C10 C32 -79.7(8) . . . . ?
C16 C15 C21 C1 0.2(9) . . . . ?
C16 C25 C28 C1 0.7(9) . . . . ?
C17 C12 C30 C23 -0.5(11) . . . . ?
C17 C12 C30 C24 -177.0(7) . . . . ?
C17 C13 C14 C23 0.0(12) . . . . ?
C18 C6 C33 N1 34.7(8) . . . . ?
C18 C6 C33 C4 -82.6(7) . . . . ?
C19 C10 C32 C26 0.9(12) . . . . ?
C20 C5 C27 C7 -1.0(10) . . . . ?
C20 C9 C11 C7 -0.7(10) . . . . ?
C21 C1 C28 C25 0.3(9) . . . . ?
C21 C15 C16 P1 -172.6(4) . . . . ?
C21 C15 C16 C25 0.8(8) . . . . ?
C22 C8 C26 C32 -0.5(12) . . . . ?
C24 C4 C33 N1 -164.3(8) . . . . ?
C24 C4 C33 C6 -48.1(9) . . . . ?
C26 C8 C22 C19 -0.1(12) . . . . ?
C27 C5 C20 C9 -0.7(11) . . . . ?
C27 C7 C11 C9 -1.0(11) . . . . ?
C28 C1 C21 C15 -0.7(9) . . . . ?
C29 N1 C2 C3 -77.6(8) . . . . ?
C29 N1 C33 C4 89.0(6) . . . . ?
C29 N1 C33 C6 -33.4(7) . . . . ?
C30 C12 C17 C13 -0.2(12) . . . . ?
C31 C13 C14 C23 178.8(8) . . . . ?
C31 C13 C17 C12 -178.4(8) . . . . ?
C32 C10 C19 C22 -1.5(11) . . . . ?
C33 N1 C2 C3 37.0(9) . . . . ?
C33 N1 C29 C18 18.6(8) . . . . ?
C33 C4 C24 C30 173.4(7) . . . . ?
C33 C6 C18 C29 -22.9(8) . . . . ?

loop_
_smtbx_masks_void_nr
_smtbx_masks_void_average_x
_smtbx_masks_void_average_y
_smtbx_masks_void_average_z
_smtbx_masks_void_volume
_smtbx_masks_void_count_electrons
_smtbx_masks_void_content
1 0.500 0.000 0.000 112.5 28.0 ?
